data_7224704
loop_
_publ_author_name
'Yang, Meng-Ru'
'Qin, Ya-Juan'
'Chen, Chen'
'Zhang, Ya-Liang'
'Li, Bo-Yan'
'Liu, Tian-Bao'
'Gong, Hai-Bin'
'Wang, Bao-Zhong'
'Zhu, Hai-Liang'

_publ_section_title
;
 Synthesis, biological evaluation and molecular docking studies of novel
 1-(4,5-dihydro-1H-pyrazol-1-yl)ethanone-containing 1-methylindol
 derivatives as potential tubulin assembling inhibitors
;
_journal_issue 36
_journal_name_full 'RSC Adv.'
_journal_page_first 30412
_journal_paper_doi 10.1039/C5RA28141E
_journal_volume 6
_journal_year 2016
_chemical_formula_moiety 'C21 H20 Br N3 O2'
_chemical_formula_sum 'C21 H20 Br N3 O2'
_chemical_formula_weight 426.31
_chemical_melting_point 453.6(5)
_chemical_name_systematic 6o
_space_group_IT_number 14
_symmetry_cell_setting monoclinic
_symmetry_space_group_name_Hall '-P 2ybc'
_symmetry_space_group_name_H-M 'P 1 21/c 1'
_atom_sites_solution_hydrogens geom
_atom_sites_solution_primary direct
_atom_sites_solution_secondary difmap
_audit_creation_method SHELXL-97
_audit_update_record
;
2015-12-31 deposited with the CCDC.
2016-03-14 downloaded from the CCDC.
;
_cell_angle_alpha 90.00
_cell_angle_beta 109.896(2)
_cell_angle_gamma 90.00
_cell_formula_units_Z 4
_cell_length_a 16.5763(14)
_cell_length_b 8.0259(7)
_cell_length_c 15.6946(13)
_cell_measurement_reflns_used 9952
_cell_measurement_temperature 273(2)
_cell_measurement_theta_max 26.99
_cell_measurement_theta_min 2.57
_cell_volume 1963.4(3)
_computing_cell_refinement 'Bruker SMART'
_computing_data_collection 'Bruker SMART'
_computing_data_reduction 'Bruker SAINT'
_computing_molecular_graphics 'Bruker SHELXTL'
_computing_publication_material 'Bruker SHELXTL'
_computing_structure_refinement 'SHELXL-97 (Sheldrick, 1997)'
_computing_structure_solution 'SHELXS-97 (Sheldrick, 1990)'
_diffrn_ambient_temperature 273(2)
_diffrn_measured_fraction_theta_full 0.994
_diffrn_measured_fraction_theta_max 0.994
_diffrn_measurement_device_type 'CCD area detector'
_diffrn_measurement_method 'phi and omega scans'
_diffrn_radiation_monochromator graphite
_diffrn_radiation_source 'fine-focus sealed tube'
_diffrn_radiation_type MoK\a
_diffrn_radiation_wavelength 0.71073
_diffrn_reflns_av_R_equivalents 0.0452
_diffrn_reflns_av_sigmaI/netI 0.0395
_diffrn_reflns_limit_h_max 19
_diffrn_reflns_limit_h_min -19
_diffrn_reflns_limit_k_max 8
_diffrn_reflns_limit_k_min -9
_diffrn_reflns_limit_l_max 18
_diffrn_reflns_limit_l_min -18
_diffrn_reflns_number 16844
_diffrn_reflns_theta_full 25.06
_diffrn_reflns_theta_max 25.06
_diffrn_reflns_theta_min 2.61
_exptl_absorpt_coefficient_mu 2.114
_exptl_absorpt_correction_T_max 0.9116
_exptl_absorpt_correction_T_min 0.8587
_exptl_absorpt_correction_type multi-scan
_exptl_absorpt_process_details 'SADABS; Bruker, 2000'
_exptl_crystal_colour colorless
_exptl_crystal_density_diffrn 1.442
_exptl_crystal_density_method 'not measured'
_exptl_crystal_description block
_exptl_crystal_F_000 872
_exptl_crystal_recrystallization_method 'Re-crystallisation from solvent: ethanol/dichloromethane'
_refine_diff_density_max 0.578
_refine_diff_density_min -0.653
_refine_diff_density_rms 0.078
_refine_ls_extinction_method none
_refine_ls_goodness_of_fit_ref 1.050
_refine_ls_hydrogen_treatment mixed
_refine_ls_matrix_type full
_refine_ls_number_parameters 247
_refine_ls_number_reflns 3457
_refine_ls_number_restraints 0
_refine_ls_restrained_S_all 1.050
_refine_ls_R_factor_all 0.0821
_refine_ls_R_factor_gt 0.0494
_refine_ls_shift/su_max 0.001
_refine_ls_shift/su_mean 0.000
_refine_ls_structure_factor_coef Fsqd
_refine_ls_weighting_details 'calc w=1/[\s^2^(Fo^2^)+(0.0501P)^2^+2.1703P] where P=(Fo^2^+2Fc^2^)/3'
_refine_ls_weighting_scheme calc
_refine_ls_wR_factor_gt 0.1100
_refine_ls_wR_factor_ref 0.1265
_reflns_number_gt 2428
_reflns_number_total 3457
_reflns_threshold_expression >2sigma(I)
_cod_data_source_file c5ra28141e1.cif
_cod_data_source_block zyl-149
_cod_depositor_comments
;
The following automatic conversions were performed:

'_chemical_melting_point' value '180-181 \%C' was changed to
'453.6(5)' - it was converted from degrees Celsius(C) to Kelvins(K),
the average value was taken and precision was estimated.

'_symmetry_cell_setting' value 'Monoclinic' changed to 'monoclinic'
according to
/usr/data/users/saulius/crontab/automatic-downloads/rss-feeds/RSC/lib/dictionaries/cif_core.dic
dictionary named 'cif_core.dic' version 2.4.2 from 2011-04-26.

Automatic conversion script
Id: cif_fix_values 4268 2015-11-12 08:31:59Z antanas 
;
_cod_original_sg_symbol_H-M 'P 21/c'
_cod_database_code 7224704

loop_
_symmetry_equiv_pos_as_xyz
'x, y, z'
'-x, y+1/2, -z+1/2'
'-x, -y, -z'
'x, -y-1/2, z-1/2'

loop_
_atom_site_label
_atom_site_type_symbol
_atom_site_fract_x
_atom_site_fract_y
_atom_site_fract_z
_atom_site_U_iso_or_equiv
_atom_site_adp_type
_atom_site_occupancy
_atom_site_symmetry_multiplicity
_atom_site_calc_flag
_atom_site_refinement_flags
Br1 Br 0.21302(3) 0.47428(7) 0.56219(3) 0.0801(2) Uani 1 1 d .
C9 C 0.36188(19) 0.5348(4) 0.3049(2) 0.0354(7) Uani 1 1 d .
N2 N 0.28259(17) 0.2753(3) 0.25384(19) 0.0398(7) Uani 1 1 d .
O2 O 0.05571(17) 0.6624(3) 0.1170(2) 0.0657(8) Uani 1 1 d .
N1 N 0.47061(17) 0.6860(3) 0.3952(2) 0.0456(7) Uani 1 1 d .
N3 N 0.19554(17) 0.2534(3) 0.23672(19) 0.0401(7) Uani 1 1 d .
C8 C 0.3485(2) 0.5597(4) 0.3893(2) 0.0345(7) Uani 1 1 d .
O1 O 0.41344(16) 0.1655(3) 0.28994(18) 0.0594(7) Uani 1 1 d .
C6 C 0.2951(2) 0.5527(5) 0.5114(2) 0.0465(9) Uani 1 1 d .
C14 C 0.1557(2) 0.3842(4) 0.1961(2) 0.0360(8) Uani 1 1 d .
C15 C 0.0615(2) 0.3868(4) 0.1673(2) 0.0400(8) Uani 1 1 d .
C12 C 0.3043(2) 0.4399(4) 0.2254(2) 0.0394(8) Uani 1 1 d .
H12 H 0.3318 0.4263 0.1796 0.047 Uiso 1 1 calc R
C13 C 0.2142(2) 0.5160(4) 0.1820(2) 0.0446(9) Uani 1 1 d .
H13A H 0.2088 0.6191 0.2118 0.054 Uiso 1 1 calc R
H13B H 0.2018 0.5375 0.1180 0.054 Uiso 1 1 calc R
C1 C 0.4365(2) 0.6124(4) 0.3122(3) 0.0434(8) Uani 1 1 d .
H1 H 0.4611 0.6151 0.2670 0.052 Uiso 1 1 calc R
C4 C 0.4258(2) 0.6985(5) 0.5329(3) 0.0537(10) Uani 1 1 d .
H4 H 0.4719 0.7620 0.5684 0.064 Uiso 1 1 calc R
C20 C 0.0123(2) 0.5243(5) 0.1253(2) 0.0466(9) Uani 1 1 d .
C11 C 0.3386(2) 0.1488(4) 0.2856(2) 0.0456(9) Uani 1 1 d .
C3 C 0.4181(2) 0.6546(4) 0.4447(2) 0.0407(8) Uani 1 1 d .
C5 C 0.3638(3) 0.6458(5) 0.5657(3) 0.0568(10) Uani 1 1 d .
H5 H 0.3677 0.6723 0.6246 0.068 Uiso 1 1 calc R
C16 C 0.0184(2) 0.2449(5) 0.1797(3) 0.0555(10) Uani 1 1 d .
H16 H 0.0501 0.1533 0.2091 0.067 Uiso 1 1 calc R
C19 C -0.0770(3) 0.5146(6) 0.0943(3) 0.0627(12) Uani 1 1 d .
H19 H -0.1098 0.6052 0.0651 0.075 Uiso 1 1 calc R
C7 C 0.2855(2) 0.5076(4) 0.4242(2) 0.0397(8) Uani 1 1 d .
H7 H 0.2388 0.4447 0.3895 0.048 Uiso 1 1 calc R
C10 C 0.3062(3) -0.0055(5) 0.3161(3) 0.0670(12) Uani 1 1 d .
H10A H 0.3397 -0.0993 0.3098 0.100 Uiso 1 1 calc R
H10B H 0.2472 -0.0228 0.2795 0.100 Uiso 1 1 calc R
H10C H 0.3107 0.0062 0.3784 0.100 Uiso 1 1 calc R
C21 C 0.0087(3) 0.8087(6) 0.0795(4) 0.0881(16) Uani 1 1 d .
H21A H -0.0260 0.7882 0.0175 0.132 Uiso 1 1 calc R
H21B H 0.0478 0.8982 0.0820 0.132 Uiso 1 1 calc R
H21C H -0.0275 0.8384 0.1135 0.132 Uiso 1 1 calc R
C17 C -0.0695(3) 0.2362(6) 0.1499(3) 0.0695(12) Uani 1 1 d .
H17 H -0.0968 0.1399 0.1588 0.083 Uiso 1 1 calc R
C18 C -0.1164(3) 0.3705(7) 0.1069(3) 0.0707(13) Uani 1 1 d .
H18 H -0.1760 0.3645 0.0860 0.085 Uiso 1 1 calc R
C2 C 0.5486(2) 0.7862(5) 0.4253(3) 0.0716(13) Uani 1 1 d .
H2A H 0.5823 0.7555 0.4861 0.107 Uiso 1 1 calc R
H2B H 0.5336 0.9020 0.4237 0.107 Uiso 1 1 calc R
H2C H 0.5811 0.7672 0.3860 0.107 Uiso 1 1 calc R

loop_
_atom_site_aniso_label
_atom_site_aniso_U_11
_atom_site_aniso_U_22
_atom_site_aniso_U_33
_atom_site_aniso_U_23
_atom_site_aniso_U_13
_atom_site_aniso_U_12
Br1 0.0655(3) 0.1292(5) 0.0520(3) 0.0092(3) 0.0281(2) -0.0063(3)
C9 0.0245(16) 0.0337(18) 0.0460(19) 0.0065(15) 0.0093(15) 0.0032(14)
N2 0.0322(15) 0.0319(15) 0.0533(17) -0.0036(13) 0.0121(13) 0.0025(12)
O2 0.0454(16) 0.0508(17) 0.093(2) 0.0151(15) 0.0132(15) 0.0156(13)
N1 0.0266(15) 0.0350(16) 0.068(2) 0.0050(14) 0.0063(15) -0.0007(12)
N3 0.0345(16) 0.0358(16) 0.0482(16) -0.0039(13) 0.0116(13) 0.0033(13)
C8 0.0273(17) 0.0287(17) 0.0425(18) 0.0047(14) 0.0054(14) 0.0040(14)
O1 0.0376(15) 0.0624(17) 0.0722(18) -0.0028(14) 0.0110(13) 0.0136(13)
C6 0.041(2) 0.056(2) 0.042(2) 0.0065(17) 0.0132(17) 0.0040(18)
C14 0.0359(19) 0.0363(19) 0.0347(17) -0.0072(15) 0.0105(15) 0.0029(15)
C15 0.0325(18) 0.046(2) 0.0395(18) -0.0074(15) 0.0094(15) 0.0048(16)
C12 0.0354(19) 0.042(2) 0.0424(19) 0.0018(15) 0.0151(16) 0.0038(15)
C13 0.0348(19) 0.048(2) 0.0431(19) 0.0068(16) 0.0033(16) 0.0053(16)
C1 0.0347(19) 0.0370(19) 0.062(2) 0.0085(17) 0.0203(18) 0.0055(16)
C4 0.046(2) 0.042(2) 0.055(2) -0.0040(18) -0.0065(19) 0.0008(18)
C20 0.038(2) 0.050(2) 0.049(2) -0.0065(17) 0.0103(17) 0.0080(18)
C11 0.042(2) 0.042(2) 0.046(2) -0.0059(16) 0.0060(17) 0.0103(17)
C3 0.0317(18) 0.0302(18) 0.053(2) 0.0035(15) 0.0047(17) 0.0029(14)
C5 0.057(3) 0.063(3) 0.043(2) -0.0048(19) 0.007(2) 0.003(2)
C16 0.043(2) 0.055(3) 0.063(2) 0.000(2) 0.012(2) -0.0018(19)
C19 0.040(2) 0.077(3) 0.063(3) -0.006(2) 0.008(2) 0.018(2)
C7 0.0320(18) 0.044(2) 0.040(2) 0.0022(15) 0.0076(15) 0.0016(15)
C10 0.067(3) 0.047(2) 0.079(3) 0.018(2) 0.013(2) 0.016(2)
C21 0.073(3) 0.063(3) 0.121(4) 0.029(3) 0.025(3) 0.026(3)
C17 0.041(2) 0.075(3) 0.088(3) -0.005(3) 0.017(2) -0.012(2)
C18 0.034(2) 0.093(4) 0.081(3) -0.015(3) 0.014(2) -0.003(2)
C2 0.037(2) 0.058(3) 0.110(4) 0.002(2) 0.012(2) -0.0151(19)

loop_
_atom_type_symbol
_atom_type_description
_atom_type_scat_dispersion_real
_atom_type_scat_dispersion_imag
_atom_type_scat_source
C C 0.0033 0.0016 'International Tables Vol C Tables 4.2.6.8 and 6.1.1.4'
H H 0.0000 0.0000 'International Tables Vol C Tables 4.2.6.8 and 6.1.1.4'
N N 0.0061 0.0033 'International Tables Vol C Tables 4.2.6.8 and 6.1.1.4'
O O 0.0106 0.0060 'International Tables Vol C Tables 4.2.6.8 and 6.1.1.4'
Br Br -0.2901 2.4595 'International Tables Vol C Tables 4.2.6.8 and 6.1.1.4'

loop_
_geom_angle_atom_site_label_1
_geom_angle_atom_site_label_2
_geom_angle_atom_site_label_3
_geom_angle
C1 C9 C8 106.4(3)
C1 C9 C12 127.5(3)
C8 C9 C12 126.0(3)
C11 N2 N3 121.0(3)
C11 N2 C12 125.1(3)
N3 N2 C12 113.5(2)
C20 O2 C21 118.8(3)
C1 N1 C3 108.9(3)
C1 N1 C2 125.6(3)
C3 N1 C2 125.5(3)
C14 N3 N2 108.5(3)
C7 C8 C3 119.0(3)
C7 C8 C9 133.9(3)
C3 C8 C9 107.1(3)
C7 C6 C5 123.2(3)
C7 C6 Br1 118.3(3)
C5 C6 Br1 118.4(3)
N3 C14 C15 118.5(3)
N3 C14 C13 113.5(3)
C15 C14 C13 128.0(3)
C16 C15 C20 117.8(3)
C16 C15 C14 119.1(3)
C20 C15 C14 123.0(3)
N2 C12 C9 110.8(3)
N2 C12 C13 100.9(3)
C9 C12 C13 114.5(3)
C14 C13 C12 103.5(3)
C9 C1 N1 110.4(3)
C5 C4 C3 118.1(3)
O2 C20 C19 123.3(3)
O2 C20 C15 116.7(3)
C19 C20 C15 120.0(4)
O1 C11 N2 119.6(3)
O1 C11 C10 122.7(3)
N2 C11 C10 117.6(3)
N1 C3 C4 130.9(3)
N1 C3 C8 107.1(3)
C4 C3 C8 122.0(3)
C4 C5 C6 120.2(4)
C17 C16 C15 122.0(4)
C18 C19 C20 119.8(4)
C6 C7 C8 117.6(3)
C18 C17 C16 119.3(4)
C17 C18 C19 121.1(4)

loop_
_geom_bond_atom_site_label_1
_geom_bond_atom_site_label_2
_geom_bond_distance
Br1 C6 1.902(4)
C9 C1 1.355(5)
C9 C8 1.430(5)
C9 C12 1.496(5)
N2 C11 1.352(4)
N2 N3 1.386(4)
N2 C12 1.478(4)
O2 C20 1.352(4)
O2 C21 1.421(5)
N1 C1 1.366(5)
N1 C3 1.373(4)
N1 C2 1.458(4)
N3 C14 1.288(4)
C8 C7 1.397(5)
C8 C3 1.408(4)
O1 C11 1.226(4)
C6 C7 1.372(5)
C6 C5 1.387(5)
C14 C15 1.470(4)
C14 C13 1.502(5)
C15 C16 1.393(5)
C15 C20 1.397(5)
C12 C13 1.541(5)
C4 C5 1.364(6)
C4 C3 1.391(5)
C20 C19 1.394(5)
C11 C10 1.493(6)
C16 C17 1.371(5)
C19 C18 1.375(6)
C17 C18 1.365(6)
